data_4321737
loop_
_publ_author_name
'Scott J. Moore'
'Rene J. Lachicotte'
'Sharon T. Sullivan'
'Luigi G. Marzilli'

_publ_section_title
;
 Use of 13C-1H NMR Coupling Constants To Assess the Binding of Imidazole
 Ring Ligands to Metals
;
_journal_name_full 'Inorganic Chemistry'
_journal_page_first 383
_journal_page_last 390
_journal_paper_doi 10.1021/ic980519k
_journal_volume 38
_journal_year 1999
_chemical_formula_sum 'C13 H23 Co N6 O4'
_chemical_formula_weight 386.30
_chemical_name_common 1-methylimidazole-methylcobaloxime
_chemical_name_systematic
; 
 trans-bis(Dimethylglyoximato)-methyl-1-methylimidazole-cobalt(iii) 
;
_space_group_IT_number 14
_symmetry_cell_setting monoclinic
_symmetry_space_group_name_Hall '-P 2yn'
_symmetry_space_group_name_H-M 'P 1 21/n 1'
_atom_sites_solution_hydrogens geom
_atom_sites_solution_primary direct
_atom_sites_solution_secondary difmap
_audit_creation_method SHELXL
_cell_angle_alpha 90.00
_cell_angle_beta 96.78
_cell_angle_gamma 90.00
_cell_formula_units_Z 4
_cell_length_a 9.14810(10)
_cell_length_b 11.4177(2)
_cell_length_c 16.21560(10)
_cell_measurement_temperature 183(2)
_cell_volume 1681.88(4)
_computing_cell_refinement 'Siemens XSCANS'
_computing_data_collection 'Siemens XSCANS'
_computing_data_reduction 'Siemens SHELXTL'
_computing_molecular_graphics 'Siemens SHELXTL'
_computing_publication_material 'Siemens SHELXTL'
_computing_structure_refinement 'SHELXL-93 (Sheldrick, 1993)'
_computing_structure_solution 'SHELXS-86 (Sheldrick, 1990)'
_diffrn_ambient_temperature 183(2)
_diffrn_measurement_device 'Siemens P4'
_diffrn_measurement_method '\w scans'
_diffrn_radiation_monochromator graphite
_diffrn_radiation_source 'fine-focus sealed tube'
_diffrn_radiation_type MoK\a
_diffrn_radiation_wavelength 0.71073
_diffrn_reflns_av_R_equivalents 0.0375
_diffrn_reflns_av_sigmaI/netI 0.0429
_diffrn_reflns_limit_h_max 10
_diffrn_reflns_limit_h_min -10
_diffrn_reflns_limit_k_max 11
_diffrn_reflns_limit_k_min -12
_diffrn_reflns_limit_l_max 18
_diffrn_reflns_limit_l_min -17
_diffrn_reflns_number 7153
_diffrn_reflns_theta_max 23.44
_diffrn_reflns_theta_min 2.19
_exptl_absorpt_coefficient_mu 1.052
_exptl_absorpt_correction_type none
_exptl_crystal_colour Golden/gree
_exptl_crystal_density_diffrn 1.526
_exptl_crystal_density_meas ?
_exptl_crystal_density_method NA
_exptl_crystal_description Plate
_exptl_crystal_F_000 808
_exptl_crystal_size_max 0.12
_exptl_crystal_size_mid 0.20
_exptl_crystal_size_min 0.36
_refine_diff_density_max 0.687
_refine_diff_density_min -0.810
_refine_diff_density_rms 0.089
_refine_ls_extinction_method none
_refine_ls_goodness_of_fit_all 1.026
_refine_ls_goodness_of_fit_obs 1.096
_refine_ls_matrix_type full
_refine_ls_number_parameters 237
_refine_ls_number_reflns 2434
_refine_ls_number_restraints 0
_refine_ls_restrained_S_all 1.026
_refine_ls_restrained_S_obs 1.096
_refine_ls_R_factor_all 0.0528
_refine_ls_R_factor_obs 0.0414
_refine_ls_shift/esd_max 0.000
_refine_ls_shift/esd_mean 0.000
_refine_ls_structure_factor_coef Fsqd
_refine_ls_weighting_details 'w=1/[\s^2^(Fo^2^)+(0.0732P)^2^+0.0000P] where P=(Fo^2^+2Fc^2^)/3'
_refine_ls_weighting_scheme calc
_refine_ls_wR_factor_all 0.1094
_refine_ls_wR_factor_obs 0.1047
_reflns_number_observed 1994
_reflns_number_total 2434
_reflns_observed_criterion >2sigma(I)
_cod_data_source_file ic980519k_2.cif
_cod_data_source_block NMeImdCo(DH)2CH3
_cod_depositor_comments
;
The following automatic conversions were performed:

'_exptl_crystal_density_meas' value 'NA' was changed to '?' - the
value is perceived as not measured.

Automatic conversion script
Id: cif_fix_values 3008 2015-01-20 13:52:24Z robertas 

The following automatic conversions were performed:

'_refine_ls_weighting_scheme' value 'calc
w=1/[\s^2^(Fo^2^)+(0.0732P)^2^+0.0000P] where P=(Fo^2^+2Fc^2^)/3' was
changed to 'calc'. New tag '_refine_ls_weighting_details' was
created. The value of the new tag was set to
'w=1/[\s^2^(Fo^2^)+(0.0732P)^2^+0.0000P] where P=(Fo^2^+2Fc^2^)/3'.

Automatic conversion script
Id: cif_fix_values 3143 2015-03-26 13:38:13Z robertas 
;
_cod_database_code 4321737

loop_
_symmetry_equiv_pos_as_xyz
'x, y, z'
'-x+1/2, y+1/2, -z+1/2'
'-x, -y, -z'
'x-1/2, -y-1/2, z-1/2'

loop_
_atom_site_aniso_label
_atom_site_aniso_U_11
_atom_site_aniso_U_22
_atom_site_aniso_U_33
_atom_site_aniso_U_23
_atom_site_aniso_U_13
_atom_site_aniso_U_12
Co1 0.0158(3) 0.0103(3) 0.0236(3) -0.0003(2) 0.0015(2) 0.0016(2)
O1 0.036(2) 0.0192(14) 0.049(2) 0.0025(12) 0.0131(12) -0.0093(12)
O2 0.0153(13) 0.031(2) 0.047(2) 0.0000(12) 0.0003(11) -0.0009(11)
O3 0.0203(13) 0.0179(13) 0.0452(14) 0.0008(11) 0.0030(11) -0.0047(10)
O4 0.0187(14) 0.0272(15) 0.041(2) -0.0001(12) 0.0092(11) -0.0063(12)
N1 0.029(2) 0.014(2) 0.0252(15) 0.0013(12) 0.0058(12) -0.0015(13)
N2 0.020(2) 0.017(2) 0.026(2) -0.0003(12) -0.0008(12) 0.0019(13)
N3 0.019(2) 0.0104(15) 0.0248(15) -0.0010(12) -0.0014(12) -0.0021(12)
N4 0.019(2) 0.021(2) 0.0219(14) -0.0010(12) 0.0025(11) 0.0002(13)
N5 0.0172(15) 0.0110(15) 0.0229(14) 0.0002(12) 0.0002(12) -0.0052(11)
N6 0.025(2) 0.022(2) 0.023(2) -0.0016(13) 0.0038(12) -0.0044(13)
C1 0.063(3) 0.017(2) 0.073(3) 0.009(2) 0.011(2) 0.011(2)
C2 0.037(2) 0.015(2) 0.027(2) 0.003(2) 0.006(2) 0.008(2)
C3 0.028(2) 0.025(2) 0.022(2) -0.003(2) 0.0011(14) 0.011(2)
C4 0.037(2) 0.036(2) 0.037(2) -0.003(2) 0.002(2) 0.024(2)
C5 0.047(2) 0.016(2) 0.038(2) -0.001(2) 0.003(2) 0.008(2)
C6 0.028(2) 0.015(2) 0.023(2) 0.0002(15) -0.0010(14) 0.003(2)
C7 0.024(2) 0.022(2) 0.021(2) 0.000(2) 0.0012(14) 0.006(2)
C8 0.030(2) 0.037(2) 0.044(2) 0.005(2) 0.010(2) 0.018(2)
C9 0.032(2) 0.029(2) 0.026(2) -0.003(2) 0.003(2) 0.007(2)
C10 0.020(2) 0.019(2) 0.030(2) 0.003(2) 0.001(2) -0.0027(15)
C11 0.025(2) 0.023(2) 0.026(2) 0.007(2) -0.0037(15) -0.006(2)
C12 0.018(2) 0.015(2) 0.025(2) -0.0019(15) 0.0043(15) -0.0027(14)
C13 0.047(3) 0.044(3) 0.030(2) -0.009(2) 0.011(2) 0.001(2)

loop_
_atom_site_label
_atom_site_type_symbol
_atom_site_fract_x
_atom_site_fract_y
_atom_site_fract_z
_atom_site_U_iso_or_equiv
_atom_site_thermal_displace_type
_atom_site_occupancy
_atom_site_calc_flag
_atom_site_refinement_flags
_atom_site_disorder_group
Co1 Co 0.03541(4) 0.28509(4) 0.84632(3) 0.0167(2) Uani 1 d . .
O1 O -0.1222(3) 0.0758(2) 0.8705(2) 0.0340(6) Uani 1 d . .
O2 O 0.3440(3) 0.3141(2) 0.8472(2) 0.0313(6) Uani 1 d . .
O3 O 0.1942(2) 0.4928(2) 0.82608(15) 0.0279(6) Uani 1 d . .
H1 H 0.2726(60) 0.4037(51) 0.8417(32) 0.101(18) Uiso 1 d . .
O4 O -0.2683(3) 0.2554(2) 0.8554(2) 0.0286(6) Uani 1 d . .
H2 H -0.2151(55) 0.1839(43) 0.8640(29) 0.066(15) Uiso 1 d . .
N1 N 0.0100(3) 0.1242(2) 0.8646(2) 0.0225(7) Uani 1 d . .
N2 N 0.2322(3) 0.2380(2) 0.8538(2) 0.0211(7) Uani 1 d . .
N3 N 0.0623(3) 0.4455(2) 0.8329(2) 0.0184(6) Uani 1 d . .
N4 N -0.1589(3) 0.3317(3) 0.8467(2) 0.0206(6) Uani 1 d . .
N5 N 0.0077(3) 0.2658(2) 0.7209(2) 0.0172(6) Uani 1 d . .
N6 N 0.0467(3) 0.2152(2) 0.5956(2) 0.0232(7) Uani 1 d . .
C1 C 0.1279(5) -0.0676(3) 0.8877(3) 0.0508(12) Uani 1 d . .
H1A H 0.0267(5) -0.0950(3) 0.8893(3) 0.076 Uiso 1 calc R .
H1B H 0.1866(5) -0.0850(3) 0.9408(3) 0.076 Uiso 1 calc R .
H1C H 0.1707(5) -0.1074(3) 0.8427(3) 0.076 Uiso 1 calc R .
C2 C 0.1272(4) 0.0609(3) 0.8730(2) 0.0260(8) Uani 1 d . .
C3 C 0.2604(4) 0.1289(3) 0.8672(2) 0.0252(8) Uani 1 d . .
C4 C 0.4096(4) 0.0769(4) 0.8765(2) 0.0370(10) Uani 1 d . .
H4A H 0.4824(4) 0.1383(4) 0.8703(2) 0.055 Uiso 1 calc R .
H4B H 0.4153(4) 0.0171(4) 0.8337(2) 0.055 Uiso 1 calc R .
H4C H 0.4299(4) 0.0411(4) 0.9315(2) 0.055 Uiso 1 calc R .
C5 C -0.0551(4) 0.6393(3) 0.8187(2) 0.0338(9) Uani 1 d . .
H5A H 0.0454(4) 0.6665(3) 0.8147(2) 0.051 Uiso 1 calc R .
H5B H -0.0927(4) 0.6768(3) 0.8664(2) 0.051 Uiso 1 calc R .
H5C H -0.1184(4) 0.6599(3) 0.7678(2) 0.051 Uiso 1 calc R .
C6 C -0.0547(4) 0.5103(3) 0.8298(2) 0.0223(8) Uani 1 d . .
C7 C -0.1866(4) 0.4412(3) 0.8380(2) 0.0222(8) Uani 1 d . .
C8 C -0.3351(4) 0.4935(4) 0.8358(2) 0.0363(10) Uani 1 d . .
H8A H -0.4070(4) 0.4316(4) 0.8423(2) 0.054 Uiso 1 calc R .
H8B H -0.3609(4) 0.5331(4) 0.7824(2) 0.054 Uiso 1 calc R .
H8C H -0.3355(4) 0.5503(4) 0.8810(2) 0.054 Uiso 1 calc R .
C9 C 0.0651(5) 0.3115(4) 0.9678(2) 0.0289(9) Uani 1 d . .
H3 H 0.0688(58) 0.2429(53) 1.0002(34) 0.093(20) Uiso 1 d . .
H4 H 0.0004(46) 0.3594(37) 0.9820(23) 0.041(12) Uiso 1 d . .
H5 H 0.1659(55) 0.3519(45) 0.9728(27) 0.074(15) Uiso 1 d . .
C10 C -0.0998(4) 0.3147(3) 0.6646(2) 0.0231(8) Uani 1 d . .
H10A H -0.1784(4) 0.3626(3) 0.6782(2) 0.028 Uiso 1 calc R .
C11 C -0.0756(4) 0.2836(3) 0.5880(2) 0.0250(8) Uani 1 d . .
H11A H -0.1331(4) 0.3053(3) 0.5377(2) 0.030 Uiso 1 calc R .
C12 C 0.0934(4) 0.2070(3) 0.6760(2) 0.0195(8) Uani 1 d . .
H12A H 0.1779(4) 0.1641(3) 0.6983(2) 0.023 Uiso 1 calc R .
C13 C 0.1137(4) 0.1609(4) 0.5278(2) 0.0396(10) Uani 1 d . .
H13A H 0.0568(4) 0.1813(4) 0.4747(2) 0.059 Uiso 1 calc R .
H13B H 0.1145(4) 0.0756(4) 0.5347(2) 0.059 Uiso 1 calc R .
H13C H 0.2150(4) 0.1892(4) 0.5283(2) 0.059 Uiso 1 calc R .

loop_
_atom_type_symbol
_atom_type_description
_atom_type_scat_dispersion_real
_atom_type_scat_dispersion_imag
_atom_type_scat_source
C C 0.0033 0.0016 'International Tables Vol C Tables 4.2.6.8 and 6.1.1.4'
H H 0.0000 0.0000 'International Tables Vol C Tables 4.2.6.8 and 6.1.1.4'
N N 0.0061 0.0033 'International Tables Vol C Tables 4.2.6.8 and 6.1.1.4'
O O 0.0106 0.0060 'International Tables Vol C Tables 4.2.6.8 and 6.1.1.4'
Co Co 0.3494 0.9721 'International Tables Vol C Tables 4.2.6.8 and 6.1.1.4'

loop_
_geom_angle_atom_site_label_1
_geom_angle_atom_site_label_2
_geom_angle_atom_site_label_3
_geom_angle
_geom_angle_site_symmetry_1
_geom_angle_site_symmetry_3
_geom_angle_publ_flag
N4 Co1 N3 81.86(12) . . ?
N4 Co1 N2 176.11(11) . . ?
N3 Co1 N2 98.67(12) . . ?
N4 Co1 N1 98.23(12) . . ?
N3 Co1 N1 177.67(11) . . ?
N2 Co1 N1 81.08(12) . . ?
N4 Co1 C9 88.36(15) . . ?
N3 Co1 C9 87.8(2) . . ?
N2 Co1 C9 87.81(15) . . ?
N1 Co1 C9 89.8(2) . . ?
N4 Co1 N5 91.62(11) . . ?
N3 Co1 N5 89.52(11) . . ?
N2 Co1 N5 92.23(11) . . ?
N1 Co1 N5 92.80(11) . . ?
C9 Co1 N5 177.3(2) . . ?
N2 O2 H1 98.2(26) . . ?
N3 O3 H1 98.9(25) . . ?
N4 O4 H2 101.3(30) . . ?
C2 N1 O1 120.4(3) . . ?
C2 N1 Co1 116.6(2) . . ?
O1 N1 Co1 122.9(2) . . ?
C3 N2 O2 119.8(3) . . ?
C3 N2 Co1 117.5(2) . . ?
O2 N2 Co1 122.7(2) . . ?
C6 N3 O3 120.9(3) . . ?
C6 N3 Co1 116.4(2) . . ?
O3 N3 Co1 122.6(2) . . ?
C7 N4 O4 120.2(3) . . ?
C7 N4 Co1 117.2(2) . . ?
O4 N4 Co1 122.6(2) . . ?
C12 N5 C10 105.4(3) . . ?
C12 N5 Co1 126.7(2) . . ?
C10 N5 Co1 127.9(2) . . ?
C12 N6 C11 107.2(3) . . ?
C12 N6 C13 126.5(3) . . ?
C11 N6 C13 126.3(3) . . ?
C2 C1 H1A 109.5(2) . . ?
C2 C1 H1B 109.5(2) . . ?
H1A C1 H1B 109.5 . . ?
C2 C1 H1C 109.5(2) . . ?
H1A C1 H1C 109.5 . . ?
H1B C1 H1C 109.5 . . ?
N1 C2 C3 112.8(3) . . ?
N1 C2 C1 124.0(3) . . ?
C3 C2 C1 123.2(3) . . ?
N2 C3 C2 112.0(3) . . ?
N2 C3 C4 124.7(3) . . ?
C2 C3 C4 123.3(3) . . ?
C3 C4 H4A 109.5(2) . . ?
C3 C4 H4B 109.5(2) . . ?
H4A C4 H4B 109.5 . . ?
C3 C4 H4C 109.5(2) . . ?
H4A C4 H4C 109.5 . . ?
H4B C4 H4C 109.5 . . ?
C6 C5 H5A 109.5(2) . . ?
C6 C5 H5B 109.5(2) . . ?
H5A C5 H5B 109.5 . . ?
C6 C5 H5C 109.5(2) . . ?
H5A C5 H5C 109.5 . . ?
H5B C5 H5C 109.5 . . ?
N3 C6 C7 112.0(3) . . ?
N3 C6 C5 124.1(3) . . ?
C7 C6 C5 123.8(3) . . ?
N4 C7 C6 112.5(3) . . ?
N4 C7 C8 124.5(3) . . ?
C6 C7 C8 123.1(3) . . ?
C7 C8 H8A 109.5(2) . . ?
C7 C8 H8B 109.5(2) . . ?
H8A C8 H8B 109.5 . . ?
C7 C8 H8C 109.5(2) . . ?
H8A C8 H8C 109.5 . . ?
H8B C8 H8C 109.5 . . ?
Co1 C9 H3 114.9(34) . . ?
Co1 C9 H4 110.3(26) . . ?
H3 C9 H4 111.1(42) . . ?
Co1 C9 H5 99.4(25) . . ?
H3 C9 H5 111.0(41) . . ?
H4 C9 H5 109.6(39) . . ?
C11 C10 N5 109.0(3) . . ?
C11 C10 H10A 125.5(2) . . ?
N5 C10 H10A 125.5(2) . . ?
C10 C11 N6 107.1(3) . . ?
C10 C11 H11A 126.5(2) . . ?
N6 C11 H11A 126.5(2) . . ?
N5 C12 N6 111.3(3) . . ?
N5 C12 H12A 124.3(2) . . ?
N6 C12 H12A 124.3(2) . . ?
N6 C13 H13A 109.5(2) . . ?
N6 C13 H13B 109.5(2) . . ?
H13A C13 H13B 109.5 . . ?
N6 C13 H13C 109.5(2) . . ?
H13A C13 H13C 109.5 . . ?
H13B C13 H13C 109.5 . . ?

loop_
_geom_bond_atom_site_label_1
_geom_bond_atom_site_label_2
_geom_bond_distance
_geom_bond_site_symmetry_2
_geom_bond_publ_flag
Co1 N4 1.856(3) . ?
Co1 N3 1.864(3) . ?
Co1 N2 1.869(3) . ?
Co1 N1 1.879(3) . ?
Co1 C9 1.980(4) . ?
Co1 N5 2.032(3) . ?
O1 N1 1.343(3) . ?
O2 N2 1.355(4) . ?
O2 H1 1.21(6) . ?
O3 N3 1.338(3) . ?
O3 H1 1.25(6) . ?
O4 N4 1.347(4) . ?
O4 H2 0.95(5) . ?
N1 C2 1.287(4) . ?
N2 C3 1.286(4) . ?
N3 C6 1.297(4) . ?
N4 C7 1.281(4) . ?
N5 C12 1.316(4) . ?
N5 C10 1.377(4) . ?
N6 C12 1.327(4) . ?
N6 C11 1.358(5) . ?
N6 C13 1.459(4) . ?
C1 C2 1.486(5) . ?
C1 H1A 0.98 . ?
C1 H1B 0.98 . ?
C1 H1C 0.98 . ?
C2 C3 1.457(5) . ?
C3 C4 1.480(5) . ?
C4 H4A 0.98 . ?
C4 H4B 0.98 . ?
C4 H4C 0.98 . ?
C5 C6 1.484(5) . ?
C5 H5A 0.98 . ?
C5 H5B 0.98 . ?
C5 H5C 0.98 . ?
C6 C7 1.461(5) . ?
C7 C8 1.480(4) . ?
C8 H8A 0.98 . ?
C8 H8B 0.98 . ?
C8 H8C 0.98 . ?
C9 H3 0.94(6) . ?
C9 H4 0.86(4) . ?
C9 H5 1.03(5) . ?
C10 C11 1.336(5) . ?
C10 H10A 0.95 . ?
C11 H11A 0.95 . ?
C12 H12A 0.95 . ?
C13 H13A 0.98 . ?
C13 H13B 0.98 . ?
C13 H13C 0.98 . ?

loop_
_geom_torsion_atom_site_label_1
_geom_torsion_atom_site_label_2
_geom_torsion_atom_site_label_3
_geom_torsion_atom_site_label_4
_geom_torsion
_geom_torsion_site_symmetry_1
_geom_torsion_site_symmetry_2
_geom_torsion_site_symmetry_3
_geom_torsion_site_symmetry_4
_geom_torsion_publ_flag
N4 Co1 N1 C2 -176.2(2) . . . . ?
N3 Co1 N1 C2 -84.1(28) . . . . ?
N2 Co1 N1 C2 -0.1(2) . . . . ?
C9 Co1 N1 C2 -87.9(3) . . . . ?
N5 Co1 N1 C2 91.7(2) . . . . ?
N4 Co1 N1 O1 2.5(2) . . . . ?
N3 Co1 N1 O1 94.6(28) . . . . ?
N2 Co1 N1 O1 178.6(2) . . . . ?
C9 Co1 N1 O1 90.8(3) . . . . ?
N5 Co1 N1 O1 -89.6(2) . . . . ?
N4 Co1 N2 C3 79.6(18) . . . . ?
N3 Co1 N2 C3 177.2(2) . . . . ?
N1 Co1 N2 C3 -0.5(2) . . . . ?
C9 Co1 N2 C3 89.7(3) . . . . ?
N5 Co1 N2 C3 -93.0(2) . . . . ?
N4 Co1 N2 O2 -99.1(18) . . . . ?
N3 Co1 N2 O2 -1.5(2) . . . . ?
N1 Co1 N2 O2 -179.2(2) . . . . ?
C9 Co1 N2 O2 -89.0(3) . . . . ?
N5 Co1 N2 O2 88.3(2) . . . . ?
N4 Co1 N3 C6 -0.3(2) . . . . ?
N2 Co1 N3 C6 -176.4(2) . . . . ?
N1 Co1 N3 C6 -92.7(28) . . . . ?
C9 Co1 N3 C6 -88.9(3) . . . . ?
N5 Co1 N3 C6 91.4(2) . . . . ?
N4 Co1 N3 O3 -179.9(2) . . . . ?
N2 Co1 N3 O3 4.0(2) . . . . ?
N1 Co1 N3 O3 87.7(28) . . . . ?
C9 Co1 N3 O3 91.5(2) . . . . ?
N5 Co1 N3 O3 -88.2(2) . . . . ?
N3 Co1 N4 C7 0.4(2) . . . . ?
N2 Co1 N4 C7 98.6(18) . . . . ?
N1 Co1 N4 C7 178.1(2) . . . . ?
C9 Co1 N4 C7 88.5(3) . . . . ?
N5 Co1 N4 C7 -88.8(2) . . . . ?
N3 Co1 N4 O4 -179.8(2) . . . . ?
N2 Co1 N4 O4 -81.7(18) . . . . ?
N1 Co1 N4 O4 -2.2(2) . . . . ?
C9 Co1 N4 O4 -91.8(3) . . . . ?
N5 Co1 N4 O4 90.9(2) . . . . ?
N4 Co1 N5 C12 -162.6(3) . . . . ?
N3 Co1 N5 C12 115.6(3) . . . . ?
N2 Co1 N5 C12 16.9(3) . . . . ?
N1 Co1 N5 C12 -64.3(3) . . . . ?
C9 Co1 N5 C12 107.7(30) . . . . ?
N4 Co1 N5 C10 20.3(3) . . . . ?
N3 Co1 N5 C10 -61.5(3) . . . . ?
N2 Co1 N5 C10 -160.2(3) . . . . ?
N1 Co1 N5 C10 118.6(3) . . . . ?
C9 Co1 N5 C10 -69.4(31) . . . . ?
O1 N1 C2 C3 -178.2(2) . . . . ?
Co1 N1 C2 C3 0.5(4) . . . . ?
O1 N1 C2 C1 1.3(5) . . . . ?
Co1 N1 C2 C1 -179.9(3) . . . . ?
O2 N2 C3 C2 179.6(3) . . . . ?
Co1 N2 C3 C2 0.8(4) . . . . ?
O2 N2 C3 C4 0.0(5) . . . . ?
Co1 N2 C3 C4 -178.8(3) . . . . ?
N1 C2 C3 N2 -0.9(4) . . . . ?
C1 C2 C3 N2 179.6(3) . . . . ?
N1 C2 C3 C4 178.7(3) . . . . ?
C1 C2 C3 C4 -0.8(5) . . . . ?
O3 N3 C6 C7 179.7(2) . . . . ?
Co1 N3 C6 C7 0.1(3) . . . . ?
O3 N3 C6 C5 0.1(5) . . . . ?
Co1 N3 C6 C5 -179.5(3) . . . . ?
O4 N4 C7 C6 179.8(3) . . . . ?
Co1 N4 C7 C6 -0.5(4) . . . . ?
O4 N4 C7 C8 -0.6(5) . . . . ?
Co1 N4 C7 C8 179.2(2) . . . . ?
N3 C6 C7 N4 0.3(4) . . . . ?
C5 C6 C7 N4 179.8(3) . . . . ?
N3 C6 C7 C8 -179.4(3) . . . . ?
C5 C6 C7 C8 0.2(5) . . . . ?
C12 N5 C10 C11 0.1(4) . . . . ?
Co1 N5 C10 C11 177.7(2) . . . . ?
N5 C10 C11 N6 0.1(4) . . . . ?
C12 N6 C11 C10 -0.2(4) . . . . ?
C13 N6 C11 C10 179.7(3) . . . . ?
C10 N5 C12 N6 -0.2(4) . . . . ?
Co1 N5 C12 N6 -177.9(2) . . . . ?
C11 N6 C12 N5 0.3(4) . . . . ?
C13 N6 C12 N5 -179.6(3) . . . . ?
